data_7219739
loop_
_publ_author_name
'Ou, Yan-Jun'
'Ding, Yu-Jia'
'Hong, Xu-Jia'
'Wei, Qin'
'Zheng, Zhi-Peng'
'Long, Yuhua'
'Cai, Prof. Yue-Peng'
'Yao, Xiangdong'

_publ_section_title
;
 A series of temperature-dependent CdII-complexes containing an important
 family of N-rich heterocycles from in situ conversion of pyridine-type
 Schiff base
;
_journal_name_full 'RSC Adv.'
_journal_paper_doi 10.1039/C4RA16198J
_journal_year 2015
_chemical_formula_sum 'C18 H14 Cd Cl2 N4'
_chemical_formula_weight 469.63
_chemical_name_systematic
; 
 ? 
;
_space_group_IT_number 14
_symmetry_cell_setting monoclinic
_symmetry_space_group_name_Hall '-P 2ybc'
_symmetry_space_group_name_H-M 'P 1 21/c 1'
_atom_sites_solution_hydrogens geom
_atom_sites_solution_primary direct
_atom_sites_solution_secondary difmap
_audit_block_doi 10.5517/cc124dxj
_audit_creation_method SHELXL-97
_audit_update_record
;
2014-10-18 deposited with the CCDC.
2015-03-03 downloaded from the CCDC.
;
_cell_angle_alpha 90.00
_cell_angle_beta 90.756(2)
_cell_angle_gamma 90.00
_cell_formula_units_Z 4
_cell_length_a 7.5805(12)
_cell_length_b 17.674(3)
_cell_length_c 13.270(2)
_cell_measurement_reflns_used 1330
_cell_measurement_temperature 298(2)
_cell_measurement_theta_max 19.75
_cell_measurement_theta_min 2.30
_cell_volume 1777.7(5)
_computing_cell_refinement 'Bruker SAINT'
_computing_data_collection 'Bruker APEX2'
_computing_data_reduction 'Bruker SAINT'
_computing_molecular_graphics 'Bruker SHELXTL'
_computing_publication_material 'Bruker SHELXTL'
_computing_structure_refinement 'SHELXL-97 (Sheldrick, 2008)'
_computing_structure_solution 'SHELXS-97 (Sheldrick, 2008)'
_diffrn_ambient_temperature 298(2)
_diffrn_measured_fraction_theta_full 0.995
_diffrn_measured_fraction_theta_max 0.995
_diffrn_measurement_device_type 'Bruker APEX-II CCD'
_diffrn_measurement_method '\f and \w scans'
_diffrn_radiation_monochromator graphite
_diffrn_radiation_source 'fine-focus sealed tube'
_diffrn_radiation_type MoK\a
_diffrn_radiation_wavelength 0.71073
_diffrn_reflns_av_R_equivalents 0.0478
_diffrn_reflns_av_sigmaI/netI 0.0581
_diffrn_reflns_limit_h_max 7
_diffrn_reflns_limit_h_min -9
_diffrn_reflns_limit_k_max 21
_diffrn_reflns_limit_k_min -19
_diffrn_reflns_limit_l_max 15
_diffrn_reflns_limit_l_min -15
_diffrn_reflns_number 8991
_diffrn_reflns_theta_full 25.25
_diffrn_reflns_theta_max 25.25
_diffrn_reflns_theta_min 1.92
_exptl_absorpt_coefficient_mu 1.537
_exptl_absorpt_correction_T_max 0.8492
_exptl_absorpt_correction_T_min 0.7286
_exptl_absorpt_correction_type multi-scan
_exptl_absorpt_process_details 'SADABS (Sheldrick, 1996)'
_exptl_crystal_colour colorless
_exptl_crystal_density_diffrn 1.755
_exptl_crystal_density_method 'not measured'
_exptl_crystal_description block
_exptl_crystal_F_000 928
_exptl_crystal_size_max 0.22
_exptl_crystal_size_mid 0.17
_exptl_crystal_size_min 0.11
_refine_diff_density_max 0.469
_refine_diff_density_min -0.426
_refine_diff_density_rms 0.087
_refine_ls_extinction_method none
_refine_ls_goodness_of_fit_ref 1.014
_refine_ls_hydrogen_treatment constr
_refine_ls_matrix_type full
_refine_ls_number_parameters 226
_refine_ls_number_reflns 3194
_refine_ls_number_restraints 0
_refine_ls_restrained_S_all 1.014
_refine_ls_R_factor_all 0.0769
_refine_ls_R_factor_gt 0.0420
_refine_ls_shift/su_max 0.000
_refine_ls_shift/su_mean 0.000
_refine_ls_structure_factor_coef Fsqd
_refine_ls_weighting_details 'calc w=1/[\s^2^(Fo^2^)+(0.0361P)^2^+0.3873P] where P=(Fo^2^+2Fc^2^)/3'
_refine_ls_weighting_scheme calc
_refine_ls_wR_factor_gt 0.0806
_refine_ls_wR_factor_ref 0.0965
_reflns_number_gt 2102
_reflns_number_total 3194
_reflns_threshold_expression >2sigma(I)
_cod_data_source_file c4ra16198j2.cif
_cod_data_source_block c
_cod_depositor_comments
;
The following automatic conversions were performed:

'_symmetry_cell_setting' value 'Monoclinic' changed to 'monoclinic'
according to
/usr/data/users/saulius/crontab/automatic-downloads/rss-feeds/RSC/lib/dictionaries/cif_core.dic
dictionary named 'cif_core.dic' version 2.4.2 from 2011-04-26.

Automatic conversion script
Id: cif_fix_values 3086 2015-02-26 13:12:21Z robertas 
;
_cod_original_cell_volume 1777.8(5)
_cod_original_sg_symbol_H-M P2(1)/c
_cod_database_code 7219739

loop_
_symmetry_equiv_pos_as_xyz
'x, y, z'
'-x, y+1/2, -z+1/2'
'-x, -y, -z'
'x, -y-1/2, z-1/2'

loop_
_atom_site_label
_atom_site_type_symbol
_atom_site_fract_x
_atom_site_fract_y
_atom_site_fract_z
_atom_site_U_iso_or_equiv
_atom_site_adp_type
_atom_site_occupancy
_atom_site_symmetry_multiplicity
_atom_site_calc_flag
_atom_site_refinement_flags
Cd1 Cd 0.66551(5) -0.06860(2) 0.28021(3) 0.05207(16) Uani 1 1 d .
Cl1 Cl 0.94731(19) -0.08508(9) 0.19185(11) 0.0694(4) Uani 1 1 d .
Cl2 Cl 0.4756(2) -0.17771(9) 0.26182(13) 0.0804(5) Uani 1 1 d .
N1 N 0.5205(6) 0.0201(2) 0.1708(3) 0.0496(11) Uani 1 1 d .
N2 N 0.7292(5) 0.0404(2) 0.3598(3) 0.0481(11) Uani 1 1 d .
N3 N 0.8194(5) 0.1154(2) 0.4823(3) 0.0441(10) Uani 1 1 d .
N4 N 0.6857(6) -0.0840(2) 0.4656(3) 0.0569(12) Uani 1 1 d .
C1 C 0.3767(8) -0.0046(3) 0.1216(4) 0.0576(15) Uani 1 1 d .
H1 H 0.3373 -0.0535 0.1341 0.069 Uiso 1 1 calc R
C2 C 0.2838(8) 0.0396(4) 0.0529(4) 0.0672(17) Uani 1 1 d .
H2 H 0.1844 0.0205 0.0199 0.081 Uiso 1 1 calc R
C3 C 0.3405(9) 0.1111(4) 0.0346(4) 0.0700(17) Uani 1 1 d .
H3 H 0.2823 0.1414 -0.0126 0.084 Uiso 1 1 calc R
C4 C 0.4847(8) 0.1380(3) 0.0867(4) 0.0643(16) Uani 1 1 d .
H4 H 0.5235 0.1873 0.0762 0.077 Uiso 1 1 calc R
C5 C 0.5724(7) 0.0919(3) 0.1549(4) 0.0508(14) Uani 1 1 d .
C6 C 0.7388(8) 0.1208(3) 0.2061(4) 0.0624(16) Uani 1 1 d .
H6A H 0.8388 0.0964 0.1749 0.075 Uiso 1 1 calc R
H6B H 0.7481 0.1746 0.1924 0.075 Uiso 1 1 calc R
C7 C 0.7553(7) 0.1097(3) 0.3179(4) 0.0499(13) Uani 1 1 d .
C8 C 0.8100(7) 0.1588(3) 0.3934(4) 0.0489(13) Uani 1 1 d .
C9 C 0.8586(7) 0.2363(3) 0.3964(4) 0.0574(15) Uani 1 1 d .
H9 H 0.8495 0.2659 0.3386 0.069 Uiso 1 1 calc R
C10 C 0.9177(8) 0.2664(3) 0.4834(5) 0.0648(16) Uani 1 1 d .
H10 H 0.9478 0.3174 0.4865 0.078 Uiso 1 1 calc R
C11 C 0.9341(8) 0.2209(3) 0.5698(4) 0.0643(16) Uani 1 1 d .
H11 H 0.9818 0.2416 0.6285 0.077 Uiso 1 1 calc R
C12 C 0.8828(7) 0.1486(3) 0.5698(4) 0.0553(15) Uani 1 1 d .
H12 H 0.8899 0.1204 0.6289 0.066 Uiso 1 1 calc R
C13 C 0.7675(7) 0.0430(3) 0.4577(4) 0.0477(13) Uani 1 1 d .
C14 C 0.7497(7) -0.0248(3) 0.5197(4) 0.0452(13) Uani 1 1 d .
C15 C 0.7905(7) -0.0322(3) 0.6216(4) 0.0577(15) Uani 1 1 d .
H15 H 0.8353 0.0088 0.6577 0.069 Uiso 1 1 calc R
C16 C 0.7640(8) -0.1009(4) 0.6689(4) 0.0645(16) Uani 1 1 d .
H16 H 0.7926 -0.1066 0.7368 0.077 Uiso 1 1 calc R
C17 C 0.6955(8) -0.1601(4) 0.6152(5) 0.0691(17) Uani 1 1 d .
H17 H 0.6738 -0.2066 0.6456 0.083 Uiso 1 1 calc R
C18 C 0.6601(8) -0.1486(4) 0.5149(5) 0.0691(17) Uani 1 1 d .
H18 H 0.6144 -0.1891 0.4783 0.083 Uiso 1 1 calc R

loop_
_atom_site_aniso_label
_atom_site_aniso_U_11
_atom_site_aniso_U_22
_atom_site_aniso_U_33
_atom_site_aniso_U_23
_atom_site_aniso_U_13
_atom_site_aniso_U_12
Cd1 0.0544(3) 0.0468(3) 0.0549(3) -0.0043(2) -0.00333(19) -0.0043(2)
Cl1 0.0554(9) 0.0954(12) 0.0573(8) -0.0110(8) -0.0033(7) 0.0090(8)
Cl2 0.0827(12) 0.0628(10) 0.0952(12) -0.0048(9) -0.0099(10) -0.0250(9)
N1 0.047(3) 0.053(3) 0.049(3) -0.005(2) -0.002(2) -0.002(2)
N2 0.049(3) 0.046(3) 0.049(3) 0.004(2) -0.004(2) -0.004(2)
N3 0.041(3) 0.045(3) 0.047(2) -0.005(2) 0.000(2) 0.001(2)
N4 0.068(3) 0.051(3) 0.052(3) 0.004(2) 0.002(2) -0.007(2)
C1 0.056(4) 0.060(4) 0.057(4) -0.003(3) 0.001(3) -0.007(3)
C2 0.059(4) 0.087(5) 0.055(4) -0.009(3) -0.007(3) 0.006(4)
C3 0.072(5) 0.079(5) 0.058(4) -0.001(4) -0.013(3) 0.020(4)
C4 0.075(4) 0.062(4) 0.056(4) 0.002(3) -0.016(3) 0.004(3)
C5 0.063(4) 0.048(3) 0.042(3) -0.003(3) -0.004(3) 0.002(3)
C6 0.077(4) 0.055(4) 0.055(3) 0.007(3) -0.008(3) -0.018(3)
C7 0.051(3) 0.049(3) 0.050(3) 0.002(3) -0.003(3) -0.004(3)
C8 0.046(3) 0.048(3) 0.053(3) -0.003(3) -0.004(3) 0.000(3)
C9 0.058(4) 0.045(3) 0.069(4) -0.001(3) -0.001(3) 0.000(3)
C10 0.069(4) 0.046(3) 0.080(4) -0.008(3) 0.000(4) 0.003(3)
C11 0.074(4) 0.052(4) 0.067(4) -0.025(3) -0.005(3) -0.003(3)
C12 0.060(4) 0.061(4) 0.045(3) -0.010(3) -0.006(3) 0.006(3)
C13 0.040(3) 0.054(3) 0.049(3) -0.006(3) 0.001(3) -0.003(2)
C14 0.042(3) 0.047(3) 0.047(3) -0.003(3) 0.006(3) 0.000(2)
C15 0.060(4) 0.066(4) 0.046(3) -0.002(3) 0.001(3) 0.004(3)
C16 0.072(4) 0.072(4) 0.050(3) 0.014(3) 0.008(3) 0.011(3)
C17 0.079(5) 0.060(4) 0.069(4) 0.018(3) 0.009(4) 0.003(3)
C18 0.075(5) 0.061(4) 0.071(4) 0.000(3) -0.004(4) -0.007(3)

loop_
_atom_type_symbol
_atom_type_description
_atom_type_scat_dispersion_real
_atom_type_scat_dispersion_imag
_atom_type_scat_source
C C 0.0033 0.0016 'International Tables Vol C Tables 4.2.6.8 and 6.1.1.4'
H H 0.0000 0.0000 'International Tables Vol C Tables 4.2.6.8 and 6.1.1.4'
N N 0.0061 0.0033 'International Tables Vol C Tables 4.2.6.8 and 6.1.1.4'
Cl Cl 0.1484 0.1585 'International Tables Vol C Tables 4.2.6.8 and 6.1.1.4'
Cd Cd -0.8075 1.2024 'International Tables Vol C Tables 4.2.6.8 and 6.1.1.4'

loop_
_citation_id
_citation_doi
_citation_year
1 10.1021/cg500910z 2014

loop_
_geom_angle_atom_site_label_1
_geom_angle_atom_site_label_2
_geom_angle_atom_site_label_3
_geom_angle
N2 Cd1 N1 79.50(15)
N2 Cd1 Cl2 148.82(11)
N1 Cd1 Cl2 101.14(11)
N2 Cd1 Cl1 98.21(11)
N1 Cd1 Cl1 100.52(10)
Cl2 Cd1 Cl1 112.09(6)
N2 Cd1 N4 67.50(15)
N1 Cd1 N4 134.09(14)
Cl2 Cd1 N4 92.36(11)
Cl1 Cd1 N4 114.60(11)
C1 N1 C5 118.0(5)
C1 N1 Cd1 116.6(4)
C5 N1 Cd1 125.4(3)
C13 N2 C7 109.7(4)
C13 N2 Cd1 122.2(3)
C7 N2 Cd1 127.6(3)
C13 N3 C12 133.5(5)
C13 N3 C8 107.3(4)
C12 N3 C8 119.1(4)
C18 N4 C14 117.1(5)
C18 N4 Cd1 125.1(4)
C14 N4 Cd1 117.2(3)
N1 C1 C2 122.8(6)
N1 C1 H1 118.6
C2 C1 H1 118.6
C3 C2 C1 118.9(6)
C3 C2 H2 120.6
C1 C2 H2 120.6
C2 C3 C4 119.0(6)
C2 C3 H3 120.5
C4 C3 H3 120.5
C3 C4 C5 119.9(6)
C3 C4 H4 120.0
C5 C4 H4 120.0
N1 C5 C4 121.3(5)
N1 C5 C6 119.5(5)
C4 C5 C6 119.0(5)
C7 C6 C5 117.2(4)
C7 C6 H6A 108.0
C5 C6 H6A 108.0
C7 C6 H6B 108.0
C5 C6 H6B 108.0
H6A C6 H6B 107.2
N2 C7 C8 108.2(4)
N2 C7 C6 120.8(5)
C8 C7 C6 130.8(5)
C7 C8 N3 106.0(4)
C7 C8 C9 134.5(5)
N3 C8 C9 119.5(5)
C10 C9 C8 119.4(5)
C10 C9 H9 120.3
C8 C9 H9 120.3
C9 C10 C11 119.9(5)
C9 C10 H10 120.0
C11 C10 H10 120.0
C12 C11 C10 121.7(5)
C12 C11 H11 119.2
C10 C11 H11 119.2
C11 C12 N3 120.3(5)
C11 C12 H12 119.9
N3 C12 H12 119.9
N2 C13 N3 108.8(4)
N2 C13 C14 120.1(5)
N3 C13 C14 131.1(5)
N4 C14 C15 121.1(5)
N4 C14 C13 111.7(5)
C15 C14 C13 127.2(5)
C16 C15 C14 119.5(6)
C16 C15 H15 120.2
C14 C15 H15 120.2
C17 C16 C15 119.6(6)
C17 C16 H16 120.2
C15 C16 H16 120.2
C16 C17 C18 117.5(6)
C16 C17 H17 121.3
C18 C17 H17 121.3
N4 C18 C17 125.3(6)
N4 C18 H18 117.4
C17 C18 H18 117.4

loop_
_geom_bond_atom_site_label_1
_geom_bond_atom_site_label_2
_geom_bond_distance
Cd1 N2 2.246(4)
Cd1 N1 2.394(4)
Cd1 Cl2 2.4171(15)
Cd1 Cl1 2.4676(16)
Cd1 N4 2.478(4)
N1 C1 1.336(6)
N1 C5 1.345(6)
N2 C13 1.328(6)
N2 C7 1.362(6)
N3 C13 1.377(6)
N3 C12 1.381(6)
N3 C8 1.409(6)
N4 C18 1.331(7)
N4 C14 1.357(6)
C1 C2 1.385(8)
C1 H1 0.9300
C2 C3 1.359(8)
C2 H2 0.9300
C3 C4 1.371(8)
C3 H3 0.9300
C4 C5 1.383(7)
C4 H4 0.9300
C5 C6 1.514(7)
C6 C7 1.500(7)
C6 H6A 0.9700
C6 H6B 0.9700
C7 C8 1.386(7)
C8 C9 1.417(7)
C9 C10 1.344(7)
C9 H9 0.9300
C10 C11 1.405(7)
C10 H10 0.9300
C11 C12 1.336(7)
C11 H11 0.9300
C12 H12 0.9300
C13 C14 1.460(7)
C14 C15 1.389(7)
C15 C16 1.382(7)
C15 H15 0.9300
C16 C17 1.365(8)
C16 H16 0.9300
C17 C18 1.370(8)
C17 H17 0.9300
C18 H18 0.9300

loop_
_geom_torsion_atom_site_label_1
_geom_torsion_atom_site_label_2
_geom_torsion_atom_site_label_3
_geom_torsion_atom_site_label_4
_geom_torsion
N2 Cd1 N1 C1 -149.8(4)
Cl2 Cd1 N1 C1 -1.5(4)
Cl1 Cd1 N1 C1 113.7(4)
N4 Cd1 N1 C1 -106.0(4)
N2 Cd1 N1 C5 30.5(4)
Cl2 Cd1 N1 C5 178.8(4)
Cl1 Cd1 N1 C5 -66.0(4)
N4 Cd1 N1 C5 74.3(4)
N1 Cd1 N2 C13 156.0(4)
Cl2 Cd1 N2 C13 61.8(5)
Cl1 Cd1 N2 C13 -104.7(4)
N4 Cd1 N2 C13 8.6(4)
N1 Cd1 N2 C7 -32.3(4)
Cl2 Cd1 N2 C7 -126.5(4)
Cl1 Cd1 N2 C7 67.0(4)
N4 Cd1 N2 C7 -179.7(5)
N2 Cd1 N4 C18 179.1(5)
N1 Cd1 N4 C18 131.7(4)
Cl2 Cd1 N4 C18 23.7(5)
Cl1 Cd1 N4 C18 -92.0(5)
N2 Cd1 N4 C14 -9.8(3)
N1 Cd1 N4 C14 -57.3(4)
Cl2 Cd1 N4 C14 -165.3(4)
Cl1 Cd1 N4 C14 79.0(4)
C5 N1 C1 C2 2.4(8)
Cd1 N1 C1 C2 -177.3(4)
N1 C1 C2 C3 -0.2(9)
C1 C2 C3 C4 -1.8(9)
C2 C3 C4 C5 1.5(9)
C1 N1 C5 C4 -2.7(7)
Cd1 N1 C5 C4 177.0(4)
C1 N1 C5 C6 -177.6(5)
Cd1 N1 C5 C6 2.1(6)
C3 C4 C5 N1 0.8(8)
C3 C4 C5 C6 175.7(5)
N1 C5 C6 C7 -51.4(7)
C4 C5 C6 C7 133.6(5)
C13 N2 C7 C8 -1.0(6)
Cd1 N2 C7 C8 -173.6(3)
C13 N2 C7 C6 174.0(5)
Cd1 N2 C7 C6 1.4(7)
C5 C6 C7 N2 51.1(7)
C5 C6 C7 C8 -135.2(6)
N2 C7 C8 N3 1.3(6)
C6 C7 C8 N3 -173.1(5)
N2 C7 C8 C9 179.1(6)
C6 C7 C8 C9 4.8(10)
C13 N3 C8 C7 -1.1(5)
C12 N3 C8 C7 175.6(4)
C13 N3 C8 C9 -179.3(5)
C12 N3 C8 C9 -2.7(7)
C7 C8 C9 C10 -175.6(6)
N3 C8 C9 C10 2.0(8)
C8 C9 C10 C11 1.2(8)
C9 C10 C11 C12 -3.8(9)
C10 C11 C12 N3 3.1(8)
C13 N3 C12 C11 175.7(5)
C8 N3 C12 C11 0.1(7)
C7 N2 C13 N3 0.4(6)
Cd1 N2 C13 N3 173.4(3)
C7 N2 C13 C14 179.9(5)
Cd1 N2 C13 C14 -7.0(6)
C12 N3 C13 N2 -175.5(5)
C8 N3 C13 N2 0.5(5)
C12 N3 C13 C14 5.0(9)
C8 N3 C13 C14 -179.1(5)
C18 N4 C14 C15 1.5(8)
Cd1 N4 C14 C15 -170.2(4)
C18 N4 C14 C13 -178.5(5)
Cd1 N4 C14 C13 9.7(5)
N2 C13 C14 N4 -2.5(7)
N3 C13 C14 N4 176.9(5)
N2 C13 C14 C15 177.4(5)
N3 C13 C14 C15 -3.1(9)
N4 C14 C15 C16 -0.6(8)
C13 C14 C15 C16 179.5(5)
C14 C15 C16 C17 -1.0(8)
C15 C16 C17 C18 1.5(9)
C14 N4 C18 C17 -1.0(9)
Cd1 N4 C18 C17 170.1(5)
C16 C17 C18 N4 -0.6(10)
